data_7056162
loop_
_publ_author_name
'Bartalucci, Niccol\`o'
'Bortoluzzi, Marco'
'Marchetti, Fabio'
'Pampaloni, Guido'
'Schoch, Silvia'
'Zacchini, Stefano'

_publ_section_title
;
 Unusual activation pathways of amines in the reactions with molybdenum
 pentachloride
;
_journal_name_full 'New J. Chem.'
_journal_paper_doi 10.1039/C6NJ03992H
_journal_year 2017
_chemical_formula_sum 'C12 H22 Cl8 Mo2 N2'
_chemical_formula_weight 669.79
_space_group_crystal_system triclinic
_space_group_IT_number 2
_space_group_name_Hall '-P 1'
_space_group_name_H-M_alt 'P -1'
_symmetry_space_group_name_Hall '-P 1'
_symmetry_space_group_name_H-M 'P -1'
_atom_sites_solution_hydrogens geom
_audit_creation_method SHELXL-2014/7
_audit_update_record
;
2017-04-30 deposited with the CCDC.
2017-05-03 downloaded from the CCDC.
;
_cell_angle_alpha 106.915(2)
_cell_angle_beta 96.903(3)
_cell_angle_gamma 102.798(3)
_cell_formula_units_Z 1
_cell_length_a 6.6315(17)
_cell_length_b 7.648(2)
_cell_length_c 11.839(3)
_cell_measurement_reflns_used 3678
_cell_measurement_temperature 100(2)
_cell_measurement_theta_max 27.950
_cell_measurement_theta_min 2.8715
_cell_volume 549.1(2)
_computing_cell_refinement 'APEX3 (Bruker AXS, 2015)'
_computing_data_collection 'APEX3 (Bruker AXS, 2015)'
_computing_data_reduction 'SAINT (Bruker AXS, 2015)'
_computing_molecular_graphics 'ORTEPIII (Johnson, 1996)'
_computing_publication_material 'XCIF 2014/2 (Bruker AXS, 2014)'
_computing_structure_refinement 'SHELXL-2014/7 (Sheldrick, 2014)'
_computing_structure_solution 'SHELXT (Sheldrick, 2015)'
_diffrn_ambient_temperature 100(2)
_diffrn_measured_fraction_theta_full 0.994
_diffrn_measured_fraction_theta_max 0.989
_diffrn_measurement_device_type 'CCD area detector'
_diffrn_measurement_method 'phi and omega scans'
_diffrn_radiation_monochromator graphite
_diffrn_radiation_source 'fine-focus sealed tube'
_diffrn_radiation_type MoK\a
_diffrn_radiation_wavelength 0.71073
_diffrn_reflns_av_R_equivalents 0.0385
_diffrn_reflns_av_unetI/netI 0.0464
_diffrn_reflns_Laue_measured_fraction_full 0.994
_diffrn_reflns_Laue_measured_fraction_max 0.989
_diffrn_reflns_limit_h_max 8
_diffrn_reflns_limit_h_min -8
_diffrn_reflns_limit_k_max 9
_diffrn_reflns_limit_k_min -9
_diffrn_reflns_limit_l_max 15
_diffrn_reflns_limit_l_min -15
_diffrn_reflns_number 6004
_diffrn_reflns_point_group_measured_fraction_full 0.994
_diffrn_reflns_point_group_measured_fraction_max 0.989
_diffrn_reflns_theta_full 25.242
_diffrn_reflns_theta_max 27.000
_diffrn_reflns_theta_min 1.834
_exptl_absorpt_coefficient_mu 2.115
_exptl_absorpt_correction_T_max 0.7854
_exptl_absorpt_correction_T_min 0.6894
_exptl_absorpt_correction_type empirical
_exptl_absorpt_process_details
; 
 Data were corrected for Lorentz polarization and absorption
 effects (empirical absorption correction SADABS).
 R(int) =  0.1381 (selected reflections only, before parameter refinement)
 R(int) =  0.0527 (selected reflections only, after parameter refinement)
;
_exptl_crystal_colour red-brown
_exptl_crystal_density_diffrn 2.026
_exptl_crystal_description prism
_exptl_crystal_F_000 328
_exptl_crystal_size_max 0.190
_exptl_crystal_size_mid 0.160
_exptl_crystal_size_min 0.120
_refine_diff_density_max 0.882
_refine_diff_density_min -0.765
_refine_diff_density_rms 0.131
_refine_ls_extinction_method none
_refine_ls_goodness_of_fit_ref 1.093
_refine_ls_hydrogen_treatment constr
_refine_ls_matrix_type full
_refine_ls_number_parameters 109
_refine_ls_number_reflns 2382
_refine_ls_number_restraints 0
_refine_ls_restrained_S_all 1.093
_refine_ls_R_factor_all 0.0376
_refine_ls_R_factor_gt 0.0317
_refine_ls_shift/su_max 0.001
_refine_ls_shift/su_mean 0.000
_refine_ls_structure_factor_coef Fsqd
_refine_ls_weighting_details 'w=1/[\s^2^(Fo^2^)+(0.0287P)^2^+0.4297P] where P=(Fo^2^+2Fc^2^)/3'
_refine_ls_weighting_scheme calc
_refine_ls_wR_factor_gt 0.0728
_refine_ls_wR_factor_ref 0.0760
_reflns_Friedel_coverage 0.000
_reflns_number_gt 2142
_reflns_number_total 2382
_reflns_threshold_expression 'I > 2\s(I)'
_cod_data_source_file c6nj03992h3.cif
_cod_data_source_block 5a
_cod_database_code 7056162
_shelx_shelxl_version_number 2014/7
_shelx_space_group_comment
;
The symmetry employed for this shelxl refinement is uniquely defined
by the following loop, which should always be used as a source of
symmetry information in preference to the above space-group names.
They are only intended as comments.
;
_shelx_estimated_absorpt_t_min 0.689
_shelx_estimated_absorpt_t_max 0.785

loop_
_space_group_symop_operation_xyz
'x, y, z'
'-x, -y, -z'

loop_
_atom_site_label
_atom_site_type_symbol
_atom_site_fract_x
_atom_site_fract_y
_atom_site_fract_z
_atom_site_U_iso_or_equiv
_atom_site_adp_type
_atom_site_occupancy
_atom_site_site_symmetry_order
_atom_site_calc_flag
_atom_site_refinement_flags_posn
_atom_site_refinement_flags_adp
C1 C 0.2404(5) 0.3514(5) 0.7678(3) 0.0171(7) Uani 1 1 d . .
H1 H 0.3258 0.2948 0.8154 0.021 Uiso 1 1 calc R U
C2 C 0.2312(6) 0.2539(5) 0.6327(3) 0.0213(8) Uani 1 1 d . .
H2A H 0.3726 0.2921 0.6140 0.026 Uiso 1 1 calc R U
H2B H 0.1921 0.1145 0.6145 0.026 Uiso 1 1 calc R U
C3 C 0.0727(6) 0.3055(5) 0.5536(3) 0.0231(8) Uani 1 1 d . .
H3A H 0.0644 0.2333 0.4681 0.028 Uiso 1 1 calc R U
H3B H 0.1214 0.4424 0.5641 0.028 Uiso 1 1 calc R U
C4 C -0.1481(6) 0.2621(6) 0.5844(3) 0.0236(8) Uani 1 1 d . .
H4A H -0.2472 0.2985 0.5318 0.028 Uiso 1 1 calc R U
H4B H -0.2009 0.1242 0.5699 0.028 Uiso 1 1 calc R U
C5 C -0.1377(6) 0.3719(5) 0.7159(3) 0.0211(8) Uani 1 1 d . .
H5A H -0.0959 0.5098 0.7283 0.025 Uiso 1 1 calc R U
H5B H -0.2793 0.3399 0.7356 0.025 Uiso 1 1 calc R U
C6 C 0.0193(5) 0.3263(5) 0.8003(3) 0.0192(7) Uani 1 1 d . .
H6A H -0.0358 0.1936 0.7978 0.023 Uiso 1 1 calc R U
H6B H 0.0321 0.4101 0.8837 0.023 Uiso 1 1 calc R U
Cl1 Cl 0.61047(14) 0.81103(13) 0.68573(8) 0.0231(2) Uani 1 1 d . .
Cl2 Cl 0.77604(13) 0.76061(12) 0.94725(7) 0.01944(19) Uani 1 1 d . .
Cl3 Cl 0.35257(12) 0.83857(11) 1.04342(7) 0.01587(18) Uani 1 1 d . .
Cl4 Cl 0.18194(13) 0.88618(12) 0.78654(7) 0.01818(18) Uani 1 1 d . .
Mo1 Mo 0.46771(4) 0.78558(4) 0.84954(2) 0.01395(10) Uani 1 1 d . .
N1 N 0.3435(4) 0.5513(4) 0.8000(2) 0.0149(6) Uani 1 1 d . .

loop_
_atom_site_aniso_label
_atom_site_aniso_U_11
_atom_site_aniso_U_22
_atom_site_aniso_U_33
_atom_site_aniso_U_23
_atom_site_aniso_U_13
_atom_site_aniso_U_12
C1 0.0179(17) 0.0169(16) 0.0170(17) 0.0065(14) 0.0028(14) 0.0049(14)
C2 0.0225(19) 0.0181(17) 0.0195(18) 0.0004(15) 0.0064(15) 0.0042(15)
C3 0.0239(19) 0.029(2) 0.0131(17) 0.0054(15) 0.0019(15) 0.0025(16)
C4 0.0218(19) 0.031(2) 0.0146(18) 0.0066(16) -0.0009(15) 0.0051(16)
C5 0.0160(17) 0.0244(19) 0.0209(19) 0.0057(16) 0.0027(15) 0.0046(15)
C6 0.0199(18) 0.0232(18) 0.0145(17) 0.0070(15) 0.0040(15) 0.0042(15)
Cl1 0.0225(5) 0.0317(5) 0.0145(4) 0.0072(4) 0.0069(4) 0.0050(4)
Cl2 0.0167(4) 0.0246(4) 0.0163(4) 0.0042(3) 0.0021(3) 0.0080(3)
Cl3 0.0161(4) 0.0171(4) 0.0129(4) 0.0042(3) 0.0042(3) 0.0018(3)
Cl4 0.0173(4) 0.0190(4) 0.0169(4) 0.0053(3) -0.0002(3) 0.0049(3)
Mo1 0.01412(16) 0.01595(16) 0.01098(16) 0.00344(11) 0.00251(11) 0.00376(12)
N1 0.0153(14) 0.0186(14) 0.0078(13) 0.0012(11) -0.0013(11) 0.0045(12)

loop_
_atom_type_symbol
_atom_type_description
_atom_type_scat_dispersion_real
_atom_type_scat_dispersion_imag
_atom_type_scat_source
C C 0.0033 0.0016 'International Tables Vol C Tables 4.2.6.8 and 6.1.1.4'
H H 0.0000 0.0000 'International Tables Vol C Tables 4.2.6.8 and 6.1.1.4'
N N 0.0061 0.0033 'International Tables Vol C Tables 4.2.6.8 and 6.1.1.4'
Cl Cl 0.1484 0.1585 'International Tables Vol C Tables 4.2.6.8 and 6.1.1.4'
Mo Mo -1.6832 0.6857 'International Tables Vol C Tables 4.2.6.8 and 6.1.1.4'

loop_
_geom_angle_atom_site_label_1
_geom_angle_atom_site_label_2
_geom_angle_atom_site_label_3
_geom_angle
_geom_angle_site_symmetry_3
N1 C1 C2 109.2(3) .
N1 C1 C6 109.3(3) .
C2 C1 C6 112.5(3) .
N1 C1 H1 108.6 .
C2 C1 H1 108.6 .
C6 C1 H1 108.6 .
C3 C2 C1 111.9(3) .
C3 C2 H2A 109.2 .
C1 C2 H2A 109.2 .
C3 C2 H2B 109.2 .
C1 C2 H2B 109.2 .
H2A C2 H2B 107.9 .
C2 C3 C4 111.7(3) .
C2 C3 H3A 109.3 .
C4 C3 H3A 109.3 .
C2 C3 H3B 109.3 .
C4 C3 H3B 109.3 .
H3A C3 H3B 107.9 .
C5 C4 C3 109.9(3) .
C5 C4 H4A 109.7 .
C3 C4 H4A 109.7 .
C5 C4 H4B 109.7 .
C3 C4 H4B 109.7 .
H4A C4 H4B 108.2 .
C6 C5 C4 111.7(3) .
C6 C5 H5A 109.3 .
C4 C5 H5A 109.3 .
C6 C5 H5B 109.3 .
C4 C5 H5B 109.3 .
H5A C5 H5B 107.9 .
C5 C6 C1 113.1(3) .
C5 C6 H6A 109.0 .
C1 C6 H6A 109.0 .
C5 C6 H6B 109.0 .
C1 C6 H6B 109.0 .
H6A C6 H6B 107.8 .
Mo1 Cl3 Mo1 100.97(3) 2_677
N1 Mo1 Cl1 100.17(9) .
N1 Mo1 Cl2 96.13(9) .
Cl1 Mo1 Cl2 92.40(4) .
N1 Mo1 Cl4 96.69(9) .
Cl1 Mo1 Cl4 91.70(3) .
Cl2 Mo1 Cl4 165.62(3) .
N1 Mo1 Cl3 93.20(9) .
Cl1 Mo1 Cl3 166.62(3) .
Cl2 Mo1 Cl3 86.61(3) .
Cl4 Mo1 Cl3 86.22(3) .
N1 Mo1 Cl3 172.23(9) 2_677
Cl1 Mo1 Cl3 87.60(3) 2_677
Cl2 Mo1 Cl3 83.26(3) 2_677
Cl4 Mo1 Cl3 83.15(3) 2_677
Cl3 Mo1 Cl3 79.03(3) 2_677
C1 N1 Mo1 175.3(2) .

loop_
_geom_bond_atom_site_label_1
_geom_bond_atom_site_label_2
_geom_bond_distance
_geom_bond_site_symmetry_2
C1 N1 1.444(4) .
C1 C2 1.543(5) .
C1 C6 1.546(5) .
C1 H1 1.0000 .
C2 C3 1.517(5) .
C2 H2A 0.9900 .
C2 H2B 0.9900 .
C3 C4 1.540(5) .
C3 H3A 0.9900 .
C3 H3B 0.9900 .
C4 C5 1.524(5) .
C4 H4A 0.9900 .
C4 H4B 0.9900 .
C5 C6 1.522(5) .
C5 H5A 0.9900 .
C5 H5B 0.9900 .
C6 H6A 0.9900 .
C6 H6B 0.9900 .
Cl1 Mo1 2.2966(10) .
Cl2 Mo1 2.2996(10) .
Cl3 Mo1 2.4562(10) .
Cl3 Mo1 2.6996(10) 2_677
Cl4 Mo1 2.3194(9) .
Mo1 N1 1.689(3) .
Mo1 Cl3 2.6996(11) 2_677

loop_
_geom_torsion_atom_site_label_1
_geom_torsion_atom_site_label_2
_geom_torsion_atom_site_label_3
_geom_torsion_atom_site_label_4
_geom_torsion
N1 C1 C2 C3 -72.1(4)
C6 C1 C2 C3 49.4(4)
C1 C2 C3 C4 -55.0(4)
C2 C3 C4 C5 58.8(4)
C3 C4 C5 C6 -57.2(4)
C4 C5 C6 C1 52.8(4)
N1 C1 C6 C5 72.9(4)
C2 C1 C6 C5 -48.5(4)
